data_7158635
loop_
_publ_author_name
'Ruan, Shuchen'
'Zhou, Chao'
'Li, Laiqiang'
'Wang, Lei'
'Liu, Jie'
'Li, Pinhua'

_publ_section_title
;
 Microwave-accelerated and benzoyl peroxide (BPO) initiated cyclization of
 1,5-enynes having cyano groups with cyclic alkanes under metal-free
 conditions
;
_journal_name_full 'Organic &amp; Biomolecular Chemistry'
_journal_paper_doi 10.1039/D2OB00430E
_journal_year 2022
_chemical_formula_moiety 'C24 H22 N2'
_chemical_formula_sum 'C24 H22 N2'
_chemical_formula_weight 338.43
_chemical_name_systematic cz-1
_space_group_crystal_system monoclinic
_space_group_IT_number 14
_space_group_name_Hall '-P 2ybc'
_space_group_name_H-M_alt 'P 1 21/c 1'
_atom_sites_solution_hydrogens geom
_audit_creation_method SHELXL-2014
_audit_update_record
;
2022-01-07 deposited with the CCDC.	2022-03-28 downloaded from the CCDC.
;
_cell_angle_alpha 90
_cell_angle_beta 103.529(6)
_cell_angle_gamma 90
_cell_formula_units_Z 4
_cell_length_a 10.1427(17)
_cell_length_b 14.521(3)
_cell_length_c 13.705(2)
_cell_measurement_reflns_used 2289
_cell_measurement_temperature 293(2)
_cell_measurement_theta_max 27.3613
_cell_measurement_theta_min 2.8055
_cell_volume 1962.5(6)
_computing_cell_refinement 'Bruker SMART'
_computing_data_collection 'Bruker SMART APEX II'
_computing_data_reduction 'Bruker SAINT'
_computing_molecular_graphics 'Bruker SHELXTL'
_computing_publication_material 'Bruker SHELXTL'
_computing_structure_refinement 'SHELXL-2014 (Sheldrick, 2014)'
_computing_structure_solution 'SHELXL-2014 (Sheldrick, 2014)'
_diffrn_ambient_temperature 293(2)
_diffrn_measured_fraction_theta_full 0.978
_diffrn_measured_fraction_theta_max 0.995
_diffrn_measurement_device_type 'Bruker APEX II area detector'
_diffrn_measurement_method '\w scans'
_diffrn_radiation_type MoK\a
_diffrn_radiation_wavelength 0.71073
_diffrn_reflns_av_R_equivalents 0.0292
_diffrn_reflns_av_unetI/netI 0.0097
_diffrn_reflns_Laue_measured_fraction_full 0.978
_diffrn_reflns_Laue_measured_fraction_max 0.995
_diffrn_reflns_limit_h_max 12
_diffrn_reflns_limit_h_min -12
_diffrn_reflns_limit_k_max 17
_diffrn_reflns_limit_k_min -17
_diffrn_reflns_limit_l_max 16
_diffrn_reflns_limit_l_min -16
_diffrn_reflns_number 81617
_diffrn_reflns_point_group_measured_fraction_full 0.978
_diffrn_reflns_point_group_measured_fraction_max 0.995
_diffrn_reflns_theta_full 25.242
_diffrn_reflns_theta_max 25.099
_diffrn_reflns_theta_min 2.497
_diffrn_source 'fine-focus sealed tube'
_exptl_absorpt_coefficient_mu 0.067
_exptl_absorpt_correction_T_max 0.987
_exptl_absorpt_correction_T_min 0.983
_exptl_absorpt_correction_type multi-scan
_exptl_absorpt_process_details SADABS
_exptl_crystal_colour colorless
_exptl_crystal_density_diffrn 1.145
_exptl_crystal_density_method 'not measured'
_exptl_crystal_description block
_exptl_crystal_F_000 720
_exptl_crystal_size_max 0.250
_exptl_crystal_size_mid 0.250
_exptl_crystal_size_min 0.200
_refine_diff_density_max 0.198
_refine_diff_density_min -0.167
_refine_diff_density_rms 0.033
_refine_ls_extinction_method none
_refine_ls_goodness_of_fit_ref 1.079
_refine_ls_hydrogen_treatment constr
_refine_ls_matrix_type full
_refine_ls_number_parameters 235
_refine_ls_number_reflns 3476
_refine_ls_number_restraints 0
_refine_ls_restrained_S_all 1.079
_refine_ls_R_factor_all 0.0480
_refine_ls_R_factor_gt 0.0446
_refine_ls_shift/su_max 0.000
_refine_ls_shift/su_mean 0.000
_refine_ls_structure_factor_coef Fsqd
_refine_ls_weighting_details 'w=1/[\s^2^(Fo^2^)+(0.0480P)^2^+0.5653P] where P=(Fo^2^+2Fc^2^)/3'
_refine_ls_weighting_scheme calc
_refine_ls_wR_factor_gt 0.1086
_refine_ls_wR_factor_ref 0.1119
_reflns_Friedel_coverage 0.000
_reflns_number_gt 3209
_reflns_number_total 3476
_reflns_threshold_expression 'I > 2\s(I)'
_cod_data_source_file d2ob00430e2.cif
_cod_data_source_block 1_CCDC1
_cod_depositor_comments
;
The following automatic conversions were performed:

data item '_exptl_absorpt_correction_type' value 'Multi-scan' was
changed to 'multi-scan' in accordance with the
/home/data/users/saulius/crontab/automatic-downloads/rss-feeds/RSC/lib/dictionaries/cif_core.dic
dictionary named 'cif_core.dic' version 2.4.2 last updated on
2011-04-26.

Automatic conversion script
Id: cif_fix_values 7556 2019-12-06 15:28:31Z antanas 
;
_cod_original_cell_volume 1962.6(6)
_cod_original_sg_symbol_H-M 'P 21/c'
_cod_database_code 7158635
_shelx_space_group_comment
;
The symmetry employed for this shelxl refinement is uniquely defined
by the following loop, which should always be used as a source of
symmetry information in preference to the above space-group names.
They are only intended as comments.
;
_shelx_estimated_absorpt_t_min 0.983
_shelx_estimated_absorpt_t_max 0.987
_shelxl_version_number 2014-3

loop_
_space_group_symop_operation_xyz
'x, y, z'
'-x, y+1/2, -z+1/2'
'-x, -y, -z'
'x, -y-1/2, z-1/2'

loop_
_atom_site_label
_atom_site_type_symbol
_atom_site_fract_x
_atom_site_fract_y
_atom_site_fract_z
_atom_site_U_iso_or_equiv
_atom_site_adp_type
_atom_site_occupancy
_atom_site_site_symmetry_order
_atom_site_calc_flag
_atom_site_refinement_flags_posn
_atom_site_refinement_flags_adp
_atom_site_refinement_flags_occupancy
_atom_site_disorder_assembly
_atom_site_disorder_group
C1 C 0.96118(15) 0.20180(10) 0.24810(11) 0.0471(4) Uani 1 1 d . . . . .
H1 H 1.0132 0.2016 0.3137 0.057 Uiso 1 1 calc R U . . .
C2 C 1.00527(17) 0.25010(11) 0.17528(13) 0.0566(4) Uani 1 1 d . . . . .
H2 H 1.0870 0.2819 0.1920 0.068 Uiso 1 1 calc R U . . .
C3 C 0.92941(19) 0.25159(12) 0.07834(14) 0.0623(5) Uani 1 1 d . . . . .
H3 H 0.9598 0.2838 0.0292 0.075 Uiso 1 1 calc R U . . .
C4 C 0.8083(2) 0.20513(12) 0.05439(12) 0.0632(5) Uani 1 1 d . . . . .
H4 H 0.7560 0.2066 -0.0111 0.076 Uiso 1 1 calc R U . . .
C5 C 0.76348(17) 0.15644(11) 0.12635(12) 0.0529(4) Uani 1 1 d . . . . .
H5 H 0.6812 0.1252 0.1092 0.064 Uiso 1 1 calc R U . . .
C6 C 0.84020(14) 0.15349(9) 0.22461(10) 0.0402(3) Uani 1 1 d . . . . .
C7 C 0.78954(14) 0.10607(10) 0.30343(10) 0.0418(3) Uani 1 1 d . . . . .
H7 H 0.7988 0.1375 0.3638 0.050 Uiso 1 1 calc R U . . .
C8 C 0.73207(13) 0.02343(9) 0.29820(9) 0.0364(3) Uani 1 1 d . . . . .
C9 C 0.71503(13) -0.05033(9) 0.22311(10) 0.0368(3) Uani 1 1 d . . . . .
C10 C 0.78807(15) -0.06730(10) 0.15080(11) 0.0453(3) Uani 1 1 d . . . . .
H10 H 0.8538 -0.0260 0.1410 0.054 Uiso 1 1 calc R U . . .
C11 C 0.76139(18) -0.14614(11) 0.09409(12) 0.0552(4) Uani 1 1 d . . . . .
H11 H 0.8103 -0.1585 0.0460 0.066 Uiso 1 1 calc R U . . .
C12 C 0.66310(19) -0.20702(11) 0.10758(13) 0.0598(4) Uani 1 1 d . . . . .
H12 H 0.6457 -0.2596 0.0679 0.072 Uiso 1 1 calc R U . . .
C13 C 0.59005(17) -0.19108(10) 0.17916(12) 0.0519(4) Uani 1 1 d . . . . .
H13 H 0.5241 -0.2326 0.1882 0.062 Uiso 1 1 calc R U . . .
C14 C 0.61664(14) -0.11238(9) 0.23724(10) 0.0391(3) Uani 1 1 d . . . . .
C15 C 0.55012(14) -0.08135(9) 0.31936(10) 0.0389(3) Uani 1 1 d . . . . .
H15 H 0.5411 -0.1340 0.3620 0.047 Uiso 1 1 calc R U . . .
C16 C 0.66228(14) -0.01396(9) 0.37882(9) 0.0382(3) Uani 1 1 d . . . . .
C17 C 0.76171(16) -0.06785(11) 0.45343(11) 0.0481(4) Uani 1 1 d . . . . .
C18 C 0.60901(14) 0.05941(10) 0.43273(10) 0.0426(3) Uani 1 1 d . . . . .
C19 C 0.41071(14) -0.03488(10) 0.28195(10) 0.0409(3) Uani 1 1 d . . . . .
H19 H 0.3850 -0.0093 0.3411 0.049 Uiso 1 1 calc R U . . .
C20 C 0.40885(14) 0.04463(10) 0.20893(11) 0.0456(3) Uani 1 1 d . . . . .
H20A H 0.4751 0.0905 0.2397 0.055 Uiso 1 1 calc R U . . .
H20B H 0.4335 0.0221 0.1490 0.055 Uiso 1 1 calc R U . . .
C21 C 0.26888(16) 0.08840(12) 0.18052(13) 0.0566(4) Uani 1 1 d . . . . .
H21A H 0.2468 0.1143 0.2400 0.068 Uiso 1 1 calc R U . . .
H21B H 0.2694 0.1382 0.1334 0.068 Uiso 1 1 calc R U . . .
C22 C 0.16205(17) 0.01865(13) 0.13383(15) 0.0657(5) Uani 1 1 d . . . . .
H22A H 0.0735 0.0477 0.1190 0.079 Uiso 1 1 calc R U . . .
H22B H 0.1795 -0.0034 0.0712 0.079 Uiso 1 1 calc R U . . .
C23 C 0.16277(17) -0.06158(13) 0.20404(17) 0.0704(5) Uani 1 1 d . . . . .
H23A H 0.0983 -0.1076 0.1709 0.085 Uiso 1 1 calc R U . . .
H23B H 0.1342 -0.0405 0.2631 0.085 Uiso 1 1 calc R U . . .
C24 C 0.30294(16) -0.10522(11) 0.23618(14) 0.0580(4) Uani 1 1 d . . . . .
H24A H 0.3009 -0.1534 0.2848 0.070 Uiso 1 1 calc R U . . .
H24B H 0.3264 -0.1333 0.1783 0.070 Uiso 1 1 calc R U . . .
N1 N 0.83720(17) -0.11043(13) 0.50954(12) 0.0757(5) Uani 1 1 d . . . . .
N2 N 0.56712(15) 0.11612(10) 0.47391(10) 0.0598(4) Uani 1 1 d . . . . .

loop_
_atom_site_aniso_label
_atom_site_aniso_U_11
_atom_site_aniso_U_22
_atom_site_aniso_U_33
_atom_site_aniso_U_23
_atom_site_aniso_U_13
_atom_site_aniso_U_12
C1 0.0459(8) 0.0431(8) 0.0497(8) -0.0004(6) 0.0057(7) -0.0046(6)
C2 0.0516(9) 0.0490(9) 0.0702(11) 0.0051(8) 0.0163(8) -0.0108(7)
C3 0.0770(12) 0.0516(9) 0.0611(10) 0.0132(8) 0.0218(9) -0.0075(9)
C4 0.0823(12) 0.0553(10) 0.0456(9) 0.0098(7) 0.0019(8) -0.0068(9)
C5 0.0550(9) 0.0469(8) 0.0509(9) 0.0040(7) 0.0003(7) -0.0114(7)
C6 0.0440(8) 0.0324(7) 0.0441(7) -0.0019(6) 0.0100(6) -0.0016(6)
C7 0.0435(8) 0.0431(8) 0.0373(7) -0.0035(6) 0.0069(6) -0.0043(6)
C8 0.0345(7) 0.0388(7) 0.0354(7) 0.0026(5) 0.0072(5) 0.0013(5)
C9 0.0383(7) 0.0347(7) 0.0374(7) 0.0034(5) 0.0089(5) 0.0044(5)
C10 0.0474(8) 0.0456(8) 0.0462(8) 0.0043(6) 0.0179(6) 0.0040(6)
C11 0.0665(10) 0.0552(9) 0.0486(8) -0.0059(7) 0.0226(8) 0.0105(8)
C12 0.0744(11) 0.0452(9) 0.0612(10) -0.0151(7) 0.0188(9) 0.0028(8)
C13 0.0569(9) 0.0364(7) 0.0638(10) -0.0050(7) 0.0173(8) -0.0034(7)
C14 0.0419(7) 0.0336(7) 0.0423(7) 0.0026(6) 0.0107(6) 0.0028(6)
C15 0.0430(7) 0.0341(7) 0.0415(7) 0.0061(6) 0.0135(6) -0.0005(6)
C16 0.0411(7) 0.0392(7) 0.0350(7) 0.0035(5) 0.0100(6) 0.0038(6)
C17 0.0506(9) 0.0540(9) 0.0408(8) 0.0065(7) 0.0126(7) 0.0051(7)
C18 0.0458(8) 0.0458(8) 0.0378(7) 0.0026(6) 0.0128(6) 0.0002(6)
C19 0.0398(7) 0.0428(7) 0.0420(7) 0.0029(6) 0.0134(6) -0.0005(6)
C20 0.0435(8) 0.0436(8) 0.0485(8) 0.0059(6) 0.0081(6) -0.0019(6)
C21 0.0510(9) 0.0528(9) 0.0616(10) 0.0084(8) 0.0041(7) 0.0050(7)
C22 0.0446(9) 0.0706(11) 0.0740(11) 0.0052(9) -0.0022(8) 0.0016(8)
C23 0.0420(9) 0.0713(12) 0.0944(14) 0.0092(10) 0.0088(9) -0.0115(8)
C24 0.0481(9) 0.0510(9) 0.0735(11) 0.0094(8) 0.0111(8) -0.0097(7)
N1 0.0706(10) 0.0896(12) 0.0632(9) 0.0258(9) 0.0083(8) 0.0227(9)
N2 0.0720(9) 0.0559(8) 0.0566(8) -0.0067(7) 0.0254(7) 0.0060(7)

loop_
_atom_type_symbol
_atom_type_description
_atom_type_scat_dispersion_real
_atom_type_scat_dispersion_imag
_atom_type_scat_source
C C 0.0033 0.0016 'International Tables Vol C Tables 4.2.6.8 and 6.1.1.4'
H H 0.0000 0.0000 'International Tables Vol C Tables 4.2.6.8 and 6.1.1.4'
N N 0.0061 0.0033 'International Tables Vol C Tables 4.2.6.8 and 6.1.1.4'

loop_
_geom_angle_atom_site_label_1
_geom_angle_atom_site_label_2
_geom_angle_atom_site_label_3
_geom_angle
_geom_angle_site_symmetry_1
_geom_angle_site_symmetry_3
_geom_angle_publ_flag
C2 C1 C6 120.66(14) . . ?
C3 C2 C1 120.44(15) . . ?
C4 C3 C2 119.47(15) . . ?
C3 C4 C5 120.60(16) . . ?
C4 C5 C6 120.48(15) . . ?
C1 C6 C5 118.33(13) . . ?
C1 C6 C7 120.62(13) . . ?
C5 C6 C7 120.89(13) . . ?
C8 C7 C6 127.39(13) . . ?
C7 C8 C9 132.48(12) . . ?
C7 C8 C16 123.23(12) . . ?
C9 C8 C16 104.29(11) . . ?
C14 C9 C10 120.22(13) . . ?
C14 C9 C8 110.23(11) . . ?
C10 C9 C8 129.35(13) . . ?
C11 C10 C9 118.89(14) . . ?
C12 C11 C10 120.79(14) . . ?
C11 C12 C13 120.90(15) . . ?
C14 C13 C12 118.88(15) . . ?
C13 C14 C9 120.32(13) . . ?
C13 C14 C15 127.93(13) . . ?
C9 C14 C15 111.75(11) . . ?
C14 C15 C19 114.68(11) . . ?
C14 C15 C16 100.16(10) . . ?
C19 C15 C16 113.27(11) . . ?
C18 C16 C17 107.88(11) . . ?
C18 C16 C8 112.89(11) . . ?
C17 C16 C8 109.14(11) . . ?
C18 C16 C15 113.86(11) . . ?
C17 C16 C15 108.76(11) . . ?
C8 C16 C15 104.17(10) . . ?
N1 C17 C16 178.80(19) . . ?
N2 C18 C16 179.56(17) . . ?
C24 C19 C20 109.91(12) . . ?
C24 C19 C15 110.98(12) . . ?
C20 C19 C15 114.77(11) . . ?
C21 C20 C19 110.61(12) . . ?
C22 C21 C20 111.22(14) . . ?
C23 C22 C21 110.55(14) . . ?
C22 C23 C24 111.71(14) . . ?
C19 C24 C23 111.84(14) . . ?

loop_
_geom_bond_atom_site_label_1
_geom_bond_atom_site_label_2
_geom_bond_distance
_geom_bond_site_symmetry_2
_geom_bond_publ_flag
C1 C2 1.377(2) . ?
C1 C6 1.3844(19) . ?
C2 C3 1.371(3) . ?
C3 C4 1.373(2) . ?
C4 C5 1.374(2) . ?
C5 C6 1.390(2) . ?
C6 C7 1.4713(19) . ?
C7 C8 1.329(2) . ?
C8 C9 1.4673(18) . ?
C8 C16 1.5435(18) . ?
C9 C14 1.3913(19) . ?
C9 C10 1.3912(19) . ?
C10 C11 1.375(2) . ?
C11 C12 1.377(2) . ?
C12 C13 1.380(2) . ?
C13 C14 1.383(2) . ?
C14 C15 1.5100(19) . ?
C15 C19 1.5422(19) . ?
C15 C16 1.5755(19) . ?
C16 C18 1.470(2) . ?
C16 C17 1.481(2) . ?
C17 N1 1.133(2) . ?
C18 N2 1.1356(19) . ?
C19 C24 1.520(2) . ?
C19 C20 1.5251(19) . ?
C20 C21 1.521(2) . ?
C21 C22 1.512(2) . ?
C22 C23 1.510(3) . ?
C23 C24 1.524(2) . ?
